data_7232240
loop_
_publ_author_name
'Zhang, Hang'
'Wang, Jia-Chen'
'Jiang, Wei'
'Zhao, Si-Si'

_publ_section_title
;
 Three resorcin[4]arene-based lanthanide-coordination polymers with
 multifunctional photoluminescence sensing properties
;
_journal_issue 7
_journal_name_full 'RSC Advances'
_journal_page_first 3647
_journal_paper_doi 10.1039/C8RA09777A
_journal_volume 9
_journal_year 2019
_chemical_formula_moiety 'C66 H94 Eu2 N O33'
_chemical_formula_sum 'C66 H94 Eu2 N O33'
_chemical_formula_weight 1733.34
_chemical_name_common Resorcin[4]arene-Eu
_chemical_name_systematic 2
_chemical_properties_physical Light-sensitive
_space_group_IT_number 2
_symmetry_cell_setting triclinic
_symmetry_space_group_name_Hall '-P 1'
_symmetry_space_group_name_H-M 'P -1'
_atom_sites_solution_hydrogens geom
_atom_sites_solution_primary direct
_atom_sites_solution_secondary difmap
_audit_creation_method SHELXL-97
_audit_update_record
;
2017-10-22 deposited with the CCDC.
2019-01-28 downloaded from the CCDC.
;
_cell_angle_alpha 97.853(6)
_cell_angle_beta 92.450(5)
_cell_angle_gamma 98.272(6)
_cell_formula_units_Z 2
_cell_length_a 11.6030(7)
_cell_length_b 14.7990(10)
_cell_length_c 22.0270(14)
_cell_measurement_reflns_used 3318
_cell_measurement_temperature 293(2)
_cell_measurement_theta_max 29.2168
_cell_measurement_theta_min 2.8605
_cell_volume 3700.3(4)
_computing_cell_refinement CrysAlis
_computing_data_collection 'CrysAlis (Oxford Diffraction, 2006)'
_computing_data_reduction CrysAlis
_computing_structure_refinement 'SHELXL-97 (Sheldrick, 2008)'
_computing_structure_solution 'SHELXS-97 (Sheldrick, 1997)'
_diffrn_ambient_temperature 293(2)
_diffrn_detector_area_resol_mean 10.0
_diffrn_measured_fraction_theta_full 0.977
_diffrn_measured_fraction_theta_max 0.829
_diffrn_measurement_device_type 'Oxford Diffraction Gemini R Ultra'
_diffrn_measurement_method '\w scan'
_diffrn_radiation_monochromator graphite
_diffrn_radiation_source 'fine-focus sealed tube'
_diffrn_radiation_type MoK\a
_diffrn_radiation_wavelength 0.71069
_diffrn_reflns_av_R_equivalents 0.0850
_diffrn_reflns_av_sigmaI/netI 0.2196
_diffrn_reflns_limit_h_max 14
_diffrn_reflns_limit_h_min -11
_diffrn_reflns_limit_k_max 18
_diffrn_reflns_limit_k_min -14
_diffrn_reflns_limit_l_max 26
_diffrn_reflns_limit_l_min -27
_diffrn_reflns_number 26682
_diffrn_reflns_theta_full 25.00
_diffrn_reflns_theta_max 29.28
_diffrn_reflns_theta_min 2.87
_exptl_absorpt_coefficient_mu 1.768
_exptl_absorpt_correction_T_max 0.8430
_exptl_absorpt_correction_T_min 0.6191
_exptl_absorpt_correction_type multi-scan
_exptl_absorpt_process_details
;
CrysAlis (Oxford Diffraction, 2006) 
;
_exptl_crystal_colour colourless
_exptl_crystal_density_diffrn 1.556
_exptl_crystal_density_method 'not measured'
_exptl_crystal_description block
_exptl_crystal_F_000 1774
_exptl_crystal_preparation Luminescent
_exptl_crystal_size_max 0.30
_exptl_crystal_size_mid 0.15
_exptl_crystal_size_min 0.10
_refine_diff_density_max 3.342
_refine_diff_density_min -2.638
_refine_diff_density_rms 0.259
_refine_ls_extinction_method none
_refine_ls_goodness_of_fit_ref 1.113
_refine_ls_hydrogen_treatment mixed
_refine_ls_matrix_type full
_refine_ls_number_parameters 909
_refine_ls_number_reflns 16733
_refine_ls_number_restraints 210
_refine_ls_restrained_S_all 1.108
_refine_ls_R_factor_all 0.2251
_refine_ls_R_factor_gt 0.1390
_refine_ls_shift/su_max 0.014
_refine_ls_shift/su_mean 0.000
_refine_ls_structure_factor_coef Fsqd
_refine_ls_weighting_details 'calc w=1/[\s^2^(Fo^2^)+(0.0001P)^2^+150.8087P] where P=(Fo^2^+2Fc^2^)/3'
_refine_ls_weighting_scheme calc
_refine_ls_wR_factor_gt 0.2549
_refine_ls_wR_factor_ref 0.2958
_reflns_number_gt 9079
_reflns_number_total 16733
_reflns_threshold_expression >2\s(I)
_cod_data_source_file c8ra09777a2.cif
_cod_data_source_block Compound-2
_cod_database_code 7232240

loop_
_symmetry_equiv_pos_as_xyz
'x, y, z'
'-x, -y, -z'

loop_
_atom_site_label
_atom_site_type_symbol
_atom_site_fract_x
_atom_site_fract_y
_atom_site_fract_z
_atom_site_U_iso_or_equiv
_atom_site_adp_type
_atom_site_occupancy
_atom_site_symmetry_multiplicity
_atom_site_calc_flag
_atom_site_refinement_flags
Eu1 Eu 0.69746(7) 0.15865(6) 0.47402(4) 0.0216(2) Uani 1 1 d .
Eu2 Eu 1.23066(7) 0.23313(6) 0.36287(4) 0.0251(2) Uani 1 1 d .
C1 C 0.419(2) -0.6612(18) 0.1318(11) 0.077(3) Uani 1 1 d DU
H1A H 0.3426 -0.6950 0.1342 0.115 Uiso 1 1 calc R
H1B H 0.4383 -0.6165 0.1681 0.115 Uiso 1 1 calc R
H1C H 0.4751 -0.7030 0.1288 0.115 Uiso 1 1 calc R
C2 C 0.4204(17) -0.6127(18) 0.0763(11) 0.074(3) Uani 1 1 d DU
H2A H 0.3607 -0.5729 0.0777 0.088 Uiso 1 1 calc R
H2B H 0.4052 -0.6573 0.0392 0.088 Uiso 1 1 calc R
C3 C 0.5390(18) -0.5566(19) 0.0766(13) 0.074(3) Uani 1 1 d DU
H3A H 0.5869 -0.5921 0.0506 0.088 Uiso 1 1 calc R
H3B H 0.5308 -0.5015 0.0586 0.088 Uiso 1 1 calc R
C4 C 0.599(2) -0.530(2) 0.1359(13) 0.079(6) Uani 1 1 d U
H4A H 0.5961 -0.5847 0.1554 0.094 Uiso 1 1 calc R
H4B H 0.5530 -0.4893 0.1597 0.094 Uiso 1 1 calc R
C5 C 0.723(2) -0.482(2) 0.1434(12) 0.070(3) Uani 1 1 d U
H5A H 0.7295 -0.4300 0.1209 0.084 Uiso 1 1 calc R
H5B H 0.7722 -0.5247 0.1251 0.084 Uiso 1 1 calc R
C6 C 0.768(2) -0.4485(19) 0.2094(12) 0.065(3) Uani 1 1 d U
H6 H 0.7509 -0.5001 0.2328 0.078 Uiso 1 1 calc R
C7 C 0.8979(18) -0.4194(13) 0.2135(8) 0.034(4) Uani 1 1 d U
C8 C 0.9719(14) -0.4820(11) 0.2257(8) 0.026(4) Uani 1 1 d .
C9 C 1.0954(14) -0.4546(12) 0.2276(9) 0.029(4) Uani 1 1 d .
H9 H 1.1471 -0.4947 0.2355 0.035 Uiso 1 1 calc R
C10 C 1.1338(15) -0.3665(15) 0.2174(9) 0.036(5) Uani 1 1 d .
C11 C 1.0682(13) -0.3068(11) 0.2019(8) 0.022(4) Uani 1 1 d .
C12 C 0.9490(13) -0.3342(11) 0.2025(8) 0.021(4) Uani 1 1 d .
H12 H 0.9002 -0.2918 0.1949 0.025 Uiso 1 1 calc R
C13 C 0.9935(15) -0.6373(13) 0.2382(8) 0.027(4) Uani 1 1 d U
H13A H 1.0520 -0.6307 0.2083 0.033 Uiso 1 1 calc R
H13B H 0.9451 -0.6968 0.2262 0.033 Uiso 1 1 calc R
C14 C 1.0544(14) -0.6375(12) 0.2997(9) 0.028(4) Uani 1 1 d .
C15 C 1.3324(18) -0.4066(15) 0.2169(12) 0.049(6) Uani 1 1 d .
H15A H 1.4068 -0.3822 0.2026 0.059 Uiso 1 1 calc R
H15B H 1.3009 -0.4616 0.1886 0.059 Uiso 1 1 calc R
C16 C 1.3539(18) -0.4341(18) 0.2767(13) 0.053(6) Uani 1 1 d .
C17 C 0.954(5) -0.403(4) -0.073(3) 0.206(14) Uani 1 1 d U
H17A H 0.8824 -0.4457 -0.0804 0.309 Uiso 1 1 calc R
H17B H 1.0182 -0.4352 -0.0839 0.309 Uiso 1 1 calc R
H17C H 0.9515 -0.3546 -0.0977 0.309 Uiso 1 1 calc R
C18 C 0.971(3) -0.360(4) -0.001(2) 0.186(14) Uani 1 1 d DU
H18A H 0.9154 -0.3178 0.0093 0.224 Uiso 1 1 calc R
H18B H 0.9630 -0.4075 0.0249 0.224 Uiso 1 1 calc R
C19 C 1.091(3) -0.311(3) 0.0018(17) 0.123(10) Uani 1 1 d U
H19A H 1.0933 -0.2526 -0.0141 0.148 Uiso 1 1 calc R
H19B H 1.1407 -0.3479 -0.0219 0.148 Uiso 1 1 calc R
C20 C 1.136(3) -0.2928(19) 0.0754(12) 0.091(8) Uani 1 1 d DU
H20A H 1.1173 -0.3501 0.0922 0.109 Uiso 1 1 calc R
H20B H 1.2202 -0.2761 0.0789 0.109 Uiso 1 1 calc R
C21 C 1.0834(19) -0.2187(15) 0.1136(9) 0.043(5) Uani 1 1 d .
H21A H 0.9991 -0.2304 0.1067 0.052 Uiso 1 1 calc R
H21B H 1.1112 -0.1592 0.1015 0.052 Uiso 1 1 calc R
C22 C 1.1168(14) -0.2173(12) 0.1812(8) 0.024(4) Uani 1 1 d .
H22 H 1.2021 -0.2116 0.1856 0.029 Uiso 1 1 calc R
C23 C 1.0823(12) -0.1357(10) 0.2214(7) 0.016(3) Uani 1 1 d .
C24 C 1.1366(13) -0.1118(11) 0.2824(7) 0.018(3) Uani 1 1 d U
C25 C 1.1176(13) -0.0331(11) 0.3188(8) 0.021(4) Uani 1 1 d .
H25 H 1.1529 -0.0178 0.3583 0.025 Uiso 1 1 calc R
C26 C 1.0478(14) 0.0220(12) 0.2971(8) 0.024(4) Uani 1 1 d .
C27 C 0.9921(13) 0.0025(11) 0.2408(8) 0.020(3) Uani 1 1 d .
C28 C 1.0105(13) -0.0746(11) 0.2050(8) 0.021(4) Uani 1 1 d .
H28 H 0.9719 -0.0880 0.1662 0.026 Uiso 1 1 calc R
C29 C 1.3096(14) -0.1306(13) 0.3374(9) 0.032(4) Uani 1 1 d .
H29A H 1.3367 -0.0700 0.3267 0.038 Uiso 1 1 calc R
H29B H 1.3701 -0.1684 0.3281 0.038 Uiso 1 1 calc R
C30 C 1.2959(14) -0.1205(12) 0.4058(9) 0.026(4) Uani 1 1 d .
C31 C 0.9457(15) 0.1116(14) 0.3693(9) 0.032(4) Uani 1 1 d .
H31A H 0.9201 0.0519 0.3816 0.039 Uiso 1 1 calc R
H31B H 0.8826 0.1277 0.3445 0.039 Uiso 1 1 calc R
C32 C 0.9767(13) 0.1819(13) 0.4238(8) 0.026(4) Uani 1 1 d .
C33 C 1.204(3) 0.124(4) -0.019(2) 0.168(18) Uani 1 1 d U
H33A H 1.2852 0.1321 -0.0273 0.252 Uiso 1 1 calc R
H33B H 1.1686 0.1732 -0.0327 0.252 Uiso 1 1 calc R
H33C H 1.1659 0.0660 -0.0406 0.252 Uiso 1 1 calc R
C34 C 1.192(3) 0.126(3) 0.0481(17) 0.103(8) Uani 1 1 d U
H34A H 1.2348 0.1838 0.0690 0.123 Uiso 1 1 calc R
H34B H 1.2305 0.0768 0.0611 0.123 Uiso 1 1 calc R
C35 C 1.071(3) 0.115(3) 0.0694(15) 0.097(9) Uani 1 1 d U
H35A H 1.0337 0.1647 0.0564 0.117 Uiso 1 1 calc R
H35B H 1.0290 0.0577 0.0480 0.117 Uiso 1 1 calc R
C36 C 1.0568(19) 0.1162(17) 0.1363(12) 0.059(5) Uani 1 1 d U
H36A H 1.0810 0.1785 0.1573 0.071 Uiso 1 1 calc R
H36B H 1.1080 0.0771 0.1519 0.071 Uiso 1 1 calc R
C37 C 0.9341(15) 0.0837(15) 0.1511(9) 0.034(5) Uani 1 1 d .
H37A H 0.9067 0.0249 0.1258 0.041 Uiso 1 1 calc R
H37B H 0.8849 0.1273 0.1399 0.041 Uiso 1 1 calc R
C38 C 0.9182(14) 0.0720(12) 0.2184(9) 0.026(4) Uani 1 1 d .
H38 H 0.9445 0.1322 0.2434 0.032 Uiso 1 1 calc R
C39 C 0.7871(14) 0.0469(13) 0.2257(9) 0.031(4) Uani 1 1 d .
C40 C 0.7118(13) 0.1126(11) 0.2453(7) 0.019(3) Uani 1 1 d U
C41 C 0.6047(15) 0.0943(13) 0.2456(8) 0.028(4) Uani 1 1 d U
H41 H 0.5608 0.1415 0.2556 0.034 Uiso 1 1 calc R
C42 C 0.5482(13) 0.0026(11) 0.2309(8) 0.024(4) Uani 1 1 d .
C43 C 0.6104(14) -0.0670(12) 0.2161(8) 0.022(4) Uani 1 1 d .
C44 C 0.7311(13) -0.0427(11) 0.2115(8) 0.022(4) Uani 1 1 d .
H44 H 0.7748 -0.0889 0.1984 0.026 Uiso 1 1 calc R
C45 C 0.7120(15) 0.2716(11) 0.2853(8) 0.026(4) Uani 1 1 d .
H45A H 0.6483 0.2744 0.2559 0.031 Uiso 1 1 calc R
H45B H 0.7620 0.3309 0.2908 0.031 Uiso 1 1 calc R
C46 C 0.6614(14) 0.2559(12) 0.3469(9) 0.028(4) Uani 1 1 d .
C47 C 0.3568(13) 0.0423(11) 0.2199(8) 0.023(4) Uani 1 1 d .
H47A H 0.2842 0.0079 0.2002 0.027 Uiso 1 1 calc R
H47B H 0.3934 0.0783 0.1904 0.027 Uiso 1 1 calc R
C48 C 0.3272(14) 0.1103(12) 0.2757(9) 0.029(4) Uani 1 1 d .
C49 C 0.361(3) -0.138(3) -0.0700(17) 0.116(11) Uani 1 1 d U
H49A H 0.3144 -0.0977 -0.0867 0.174 Uiso 1 1 calc R
H49B H 0.3236 -0.2009 -0.0810 0.174 Uiso 1 1 calc R
H49C H 0.4366 -0.1310 -0.0862 0.174 Uiso 1 1 calc R
C50 C 0.374(3) -0.114(2) -0.0003(16) 0.106(11) Uani 1 1 d U
H50A H 0.4079 -0.0499 0.0103 0.127 Uiso 1 1 calc R
H50B H 0.2967 -0.1216 0.0156 0.127 Uiso 1 1 calc R
C51 C 0.447(2) -0.1722(19) 0.0298(11) 0.066(8) Uani 1 1 d .
H51A H 0.5234 -0.1661 0.0132 0.079 Uiso 1 1 calc R
H51B H 0.4116 -0.2363 0.0201 0.079 Uiso 1 1 calc R
C52 C 0.462(2) -0.1451(17) 0.1011(10) 0.052(6) Uani 1 1 d .
H52A H 0.4937 -0.0801 0.1106 0.062 Uiso 1 1 calc R
H52B H 0.3858 -0.1538 0.1177 0.062 Uiso 1 1 calc R
C53 C 0.5388(17) -0.1985(13) 0.1321(10) 0.038(5) Uani 1 1 d .
H53A H 0.6149 -0.1911 0.1152 0.046 Uiso 1 1 calc R
H53B H 0.5063 -0.2634 0.1241 0.046 Uiso 1 1 calc R
C54 C 0.5533(13) -0.1676(11) 0.2018(7) 0.019(3) Uani 1 1 d U
H54 H 0.4742 -0.1698 0.2161 0.023 Uiso 1 1 calc R
C55 C 0.6121(12) -0.2321(11) 0.2365(8) 0.020(4) Uani 1 1 d .
C56 C 0.6152(13) -0.2223(12) 0.3004(8) 0.022(4) Uani 1 1 d .
C57 C 0.6529(13) -0.2861(12) 0.3327(8) 0.023(4) Uani 1 1 d U
H57 H 0.6490 -0.2798 0.3751 0.027 Uiso 1 1 calc R
C58 C 0.6972(14) -0.3609(12) 0.3015(8) 0.024(4) Uani 1 1 d U
C59 C 0.706(2) -0.3697(18) 0.2387(12) 0.059(3) Uani 1 1 d U
C60 C 0.6659(13) -0.3047(11) 0.2068(8) 0.021(4) Uani 1 1 d .
H60 H 0.6743 -0.3089 0.1648 0.025 Uiso 1 1 calc R
C61 C 0.6537(16) -0.0736(14) 0.3555(9) 0.035(5) Uani 1 1 d .
H61A H 0.6232 -0.0186 0.3472 0.042 Uiso 1 1 calc R
H61B H 0.7239 -0.0767 0.3334 0.042 Uiso 1 1 calc R
C62 C 0.6867(14) -0.0635(12) 0.4235(7) 0.022(4) Uani 1 1 d .
C63 C 0.6574(18) -0.4625(14) 0.3741(10) 0.043(5) Uani 1 1 d .
H63A H 0.6613 -0.5278 0.3722 0.051 Uiso 1 1 calc R
H63B H 0.5792 -0.4567 0.3593 0.051 Uiso 1 1 calc R
C64 C 0.6751(16) -0.4194(14) 0.4396(9) 0.034(4) Uani 1 1 d U
C65 C 1.034(2) -0.3546(17) 0.3793(11) 0.056(6) Uiso 1 1 d .
H65A H 1.0556 -0.4048 0.3982 0.084 Uiso 1 1 calc R
H65B H 1.1014 -0.3210 0.3647 0.084 Uiso 1 1 calc R
H65C H 0.9778 -0.3784 0.3454 0.084 Uiso 1 1 calc R
C66 C 0.948(2) -0.218(2) 0.3889(13) 0.076(8) Uani 1 1 d U
H66A H 0.9136 -0.1742 0.4158 0.114 Uiso 1 1 calc R
H66B H 0.8936 -0.2451 0.3553 0.114 Uiso 1 1 calc R
H66C H 1.0170 -0.1868 0.3735 0.114 Uiso 1 1 calc R
N1 N 0.9815(14) -0.2929(12) 0.4243(8) 0.041(4) Uiso 1 1 d .
O1 O 0.9213(10) -0.5660(8) 0.2354(5) 0.027(3) Uani 1 1 d U
O2 O 1.1161(12) -0.6978(10) 0.3001(7) 0.047(4) Uani 1 1 d .
O3 O 1.2564(9) -0.3409(8) 0.2132(6) 0.033(3) Uani 1 1 d .
O4 O 1.3918(18) -0.5037(13) 0.2822(11) 0.091(7) Uani 1 1 d .
O5 O 1.3336(13) -0.3754(13) 0.3228(9) 0.063(5) Uani 1 1 d .
O6 O 1.0402(12) -0.5809(10) 0.3431(7) 0.045(4) Uani 1 1 d .
O7 O 1.2089(10) -0.1695(8) 0.2996(5) 0.027(3) Uani 1 1 d .
O8 O 1.2123(10) -0.1699(9) 0.4256(6) 0.034(3) Uani 1 1 d .
O9 O 1.3750(9) -0.0739(8) 0.4413(6) 0.026(3) Uani 1 1 d .
O10 O 1.0468(9) 0.1082(7) 0.3348(5) 0.023(3) Uani 1 1 d .
O11 O 1.0689(11) 0.2378(9) 0.4268(6) 0.040(3) Uani 1 1 d .
O12 O 0.9003(9) 0.1920(8) 0.4637(6) 0.027(3) Uani 1 1 d .
O13 O 0.7778(9) 0.2020(8) 0.2601(6) 0.027(3) Uani 1 1 d .
O14 O 0.6993(12) 0.1988(10) 0.3758(7) 0.045(4) Uani 1 1 d .
O15 O 0.5878(11) 0.3051(10) 0.3626(7) 0.044(4) Uani 1 1 d .
O16 O 0.4293(9) -0.0205(8) 0.2333(6) 0.029(3) Uani 1 1 d .
O17 O 0.3762(11) 0.1204(10) 0.3271(6) 0.039(3) Uani 1 1 d .
O18 O 0.2435(10) 0.1509(9) 0.2619(6) 0.034(3) Uani 1 1 d .
O19 O 0.5716(9) -0.1505(8) 0.3319(6) 0.031(3) Uani 1 1 d .
O20 O 0.7453(9) 0.0130(8) 0.4446(6) 0.026(3) Uani 1 1 d .
O21 O 0.6617(13) -0.1273(10) 0.4518(6) 0.044(4) Uani 1 1 d .
O22 O 0.7368(11) -0.4262(10) 0.3333(6) 0.041(4) Uani 1 1 d .
O23 O 0.5914(11) -0.4187(11) 0.4727(7) 0.054(4) Uani 1 1 d .
H23 H 0.5315 -0.4441 0.4527 0.081 Uiso 1 1 calc R
O24 O 0.7807(12) -0.3944(11) 0.4607(7) 0.049(4) Uani 1 1 d U
O1W O 1.3798(11) 0.3276(10) 0.3120(7) 0.047(4) Uani 1 1 d .
O2W O 1.4029(11) 0.2843(10) 0.4349(6) 0.039(3) Uani 1 1 d .
O3W O 1.2234(10) 0.3915(9) 0.4164(6) 0.032(3) Uani 1 1 d .
O4W O 1.2408(12) 0.1202(11) 0.4348(7) 0.049(4) Uani 1 1 d .
O5W O 0.5471(11) 0.2368(10) 0.5300(6) 0.039(3) Uani 1 1 d U
O6W O 0.5146(10) 0.0788(9) 0.4222(6) 0.032(3) Uani 1 1 d .
O7W O 0.7583(13) 0.3234(11) 0.4939(7) 0.051(4) Uani 1 1 d U
O8W O 0.902(2) 0.4366(15) 0.4426(15) 0.142(12) Uani 1 1 d .
O9W O 1.3658(11) -0.4415(9) 0.4291(6) 0.039(3) Uani 1 1 d .

loop_
_atom_site_aniso_label
_atom_site_aniso_U_11
_atom_site_aniso_U_22
_atom_site_aniso_U_33
_atom_site_aniso_U_23
_atom_site_aniso_U_13
_atom_site_aniso_U_12
Eu1 0.0194(5) 0.0151(5) 0.0305(5) 0.0048(4) 0.0021(3) 0.0019(3)
Eu2 0.0205(5) 0.0206(5) 0.0362(6) 0.0073(4) 0.0021(4) 0.0067(4)
C1 0.077(3) 0.077(3) 0.076(3) 0.0122(12) 0.0051(10) 0.0110(10)
C2 0.073(3) 0.074(3) 0.074(3) 0.0099(8) 0.0040(7) 0.0106(8)
C3 0.073(3) 0.074(3) 0.074(3) 0.0097(10) 0.0035(9) 0.0108(10)
C4 0.062(8) 0.095(18) 0.073(6) -0.018(11) 0.011(6) 0.021(10)
C5 0.071(3) 0.070(3) 0.069(3) 0.0100(11) 0.0047(10) 0.0114(11)
C6 0.065(3) 0.064(3) 0.067(3) 0.0094(10) 0.0066(10) 0.0119(11)
C7 0.065(3) 0.019(10) 0.019(9) 0.002(8) -0.012(8) 0.012(4)
C8 0.029(9) 0.011(8) 0.039(11) 0.012(8) -0.012(7) 0.001(7)
C9 0.020(9) 0.020(10) 0.051(12) 0.016(9) -0.005(8) 0.010(7)
C10 0.019(9) 0.055(14) 0.038(12) 0.004(10) 0.012(8) 0.016(9)
C11 0.021(8) 0.018(9) 0.028(10) 0.010(7) -0.005(7) 0.002(6)
C12 0.021(8) 0.009(8) 0.035(10) 0.005(7) 0.000(7) 0.008(6)
C13 0.027(4) 0.027(4) 0.027(4) 0.0041(11) 0.0015(10) 0.0044(12)
C14 0.023(9) 0.019(10) 0.046(12) 0.009(9) 0.015(8) 0.003(7)
C15 0.037(12) 0.027(12) 0.083(18) -0.008(12) 0.010(11) 0.017(9)
C16 0.025(11) 0.049(16) 0.09(2) 0.022(15) -0.004(11) 0.006(10)
C17 0.206(14) 0.206(14) 0.206(14) 0.030(2) 0.0130(13) 0.031(2)
C18 0.16(2) 0.20(4) 0.204(17) 0.03(3) 0.03(2) 0.04(2)
C19 0.16(2) 0.14(3) 0.111(15) 0.082(18) 0.045(16) 0.064(18)
C20 0.15(2) 0.061(19) 0.089(14) 0.033(15) 0.084(13) 0.059(17)
C21 0.055(13) 0.033(12) 0.042(13) 0.011(10) -0.018(10) 0.008(10)
C22 0.022(9) 0.022(9) 0.032(10) 0.017(8) 0.007(7) 0.005(7)
C23 0.014(7) 0.008(8) 0.027(9) 0.001(6) 0.007(6) 0.006(6)
C24 0.018(3) 0.018(3) 0.019(3) 0.0027(11) 0.0010(10) 0.0030(11)
C25 0.025(9) 0.014(9) 0.022(9) -0.002(7) -0.004(6) 0.003(6)
C26 0.021(8) 0.028(10) 0.023(9) 0.004(8) 0.011(7) -0.001(7)
C27 0.017(8) 0.019(9) 0.025(9) 0.002(7) -0.003(6) 0.004(6)
C28 0.023(8) 0.021(9) 0.019(9) 0.008(7) -0.006(6) -0.001(7)
C29 0.019(9) 0.028(10) 0.052(13) 0.022(9) -0.011(8) 0.000(7)
C30 0.017(8) 0.020(9) 0.044(12) 0.008(8) -0.006(7) 0.009(7)
C31 0.026(10) 0.034(12) 0.036(11) 0.003(9) 0.004(8) 0.005(8)
C32 0.007(8) 0.046(12) 0.030(10) 0.020(9) 0.002(6) 0.005(7)
C33 0.08(3) 0.26(5) 0.17(4) 0.08(4) 0.03(3) 0.00(3)
C34 0.103(8) 0.103(8) 0.103(8) 0.0150(15) 0.0070(12) 0.0154(16)
C35 0.091(11) 0.11(2) 0.094(12) 0.053(19) -0.010(14) 0.004(18)
C36 0.051(13) 0.043(14) 0.083(12) 0.024(14) -0.028(8) -0.001(11)
C37 0.022(9) 0.049(13) 0.038(12) 0.020(10) 0.007(8) 0.012(8)
C38 0.019(8) 0.019(9) 0.042(11) 0.007(8) -0.001(7) 0.006(7)
C39 0.013(8) 0.036(11) 0.048(12) 0.026(9) -0.001(7) -0.001(7)
C40 0.020(3) 0.019(3) 0.019(3) 0.0029(11) 0.0006(10) 0.0033(11)
C41 0.028(4) 0.028(4) 0.028(4) 0.0040(11) 0.0019(10) 0.0045(12)
C42 0.017(8) 0.015(9) 0.042(11) 0.014(8) 0.007(7) 0.001(6)
C43 0.026(9) 0.018(9) 0.026(10) 0.016(7) 0.001(7) 0.003(7)
C44 0.018(8) 0.020(9) 0.031(10) 0.002(7) 0.016(7) 0.009(7)
C45 0.038(10) 0.011(9) 0.029(10) 0.008(7) 0.001(7) 0.002(7)
C46 0.021(9) 0.012(9) 0.046(12) 0.004(8) -0.008(7) -0.007(7)
C47 0.008(7) 0.023(9) 0.040(11) 0.015(8) 0.004(6) 0.004(6)
C48 0.013(8) 0.020(10) 0.051(13) -0.001(9) -0.005(8) 0.000(7)
C49 0.116(11) 0.116(11) 0.116(11) 0.0168(18) 0.0072(12) 0.0175(19)
C50 0.12(3) 0.10(3) 0.110(11) 0.06(2) -0.02(2) 0.00(2)
C51 0.080(18) 0.060(18) 0.053(16) 0.002(13) -0.035(13) 0.010(14)
C52 0.065(15) 0.060(16) 0.036(13) 0.023(11) -0.020(10) 0.024(12)
C53 0.036(11) 0.023(11) 0.058(14) 0.018(10) -0.001(9) -0.001(8)
C54 0.019(3) 0.019(3) 0.019(3) 0.0028(11) 0.0011(10) 0.0029(11)
C55 0.005(7) 0.018(9) 0.033(10) -0.003(7) -0.003(6) -0.001(6)
C56 0.013(8) 0.022(9) 0.031(10) 0.012(8) 0.000(6) 0.001(6)
C57 0.023(4) 0.023(4) 0.023(4) 0.0032(11) 0.0015(10) 0.0037(11)
C58 0.024(4) 0.024(4) 0.024(4) 0.0036(11) 0.0016(10) 0.0039(11)
C59 0.059(3) 0.059(3) 0.059(3) 0.0093(10) 0.0034(11) 0.0078(12)
C60 0.020(8) 0.014(8) 0.032(10) 0.010(7) 0.009(7) 0.003(6)
C61 0.033(10) 0.036(12) 0.033(11) -0.006(9) -0.005(8) 0.004(8)
C62 0.030(9) 0.021(9) 0.016(9) 0.002(7) 0.012(7) 0.004(7)
C63 0.051(13) 0.018(11) 0.061(15) 0.019(10) 0.009(10) -0.003(9)
C64 0.034(4) 0.033(4) 0.034(4) 0.0050(12) 0.0024(11) 0.0051(12)
C66 0.076(8) 0.076(8) 0.076(8) 0.0110(15) 0.0044(11) 0.0117(16)
O1 0.027(3) 0.027(3) 0.028(3) 0.0043(11) 0.0015(10) 0.0046(11)
O2 0.054(9) 0.027(8) 0.060(10) 0.005(7) -0.008(7) 0.015(7)
O3 0.015(6) 0.022(7) 0.066(9) 0.019(6) -0.001(5) 0.006(5)
O4 0.103(16) 0.045(12) 0.132(19) 0.031(12) -0.030(13) 0.025(11)
O5 0.047(10) 0.071(13) 0.085(14) 0.041(11) 0.012(9) 0.024(9)
O6 0.060(9) 0.038(9) 0.047(9) 0.014(7) 0.008(7) 0.030(7)
O7 0.031(7) 0.030(7) 0.024(7) 0.006(5) -0.009(5) 0.021(5)
O8 0.029(7) 0.034(8) 0.040(8) 0.015(6) 0.002(5) -0.002(6)
O9 0.021(6) 0.019(7) 0.038(8) 0.003(5) -0.002(5) -0.001(5)
O10 0.022(6) 0.009(6) 0.037(7) 0.000(5) 0.005(5) 0.002(4)
O11 0.033(7) 0.035(8) 0.041(8) -0.013(7) 0.011(6) -0.014(6)
O12 0.011(6) 0.025(7) 0.039(8) -0.009(6) -0.006(5) -0.001(5)
O13 0.018(6) 0.026(7) 0.036(7) 0.004(6) 0.003(5) 0.000(5)
O14 0.048(9) 0.037(9) 0.048(9) 0.008(7) 0.009(7) 0.002(7)
O15 0.039(8) 0.034(8) 0.063(10) 0.010(7) 0.019(7) 0.016(6)
O16 0.013(6) 0.022(7) 0.054(9) 0.011(6) 0.007(5) 0.001(5)
O17 0.043(8) 0.042(9) 0.035(8) 0.016(7) 0.003(6) 0.005(6)
O18 0.029(7) 0.035(8) 0.039(8) 0.002(6) 0.001(5) 0.018(6)
O19 0.020(6) 0.024(7) 0.046(8) -0.015(6) 0.005(5) 0.011(5)
O20 0.020(6) 0.019(7) 0.037(7) 0.007(6) 0.004(5) -0.004(5)
O21 0.064(10) 0.034(9) 0.031(8) 0.015(7) -0.014(7) -0.007(7)
O22 0.043(8) 0.062(10) 0.035(8) 0.025(7) 0.011(6) 0.041(7)
O23 0.028(8) 0.074(12) 0.053(10) -0.005(9) 0.000(6) 0.004(7)
O24 0.048(4) 0.049(4) 0.049(4) 0.0073(11) 0.0030(10) 0.0072(12)
O1W 0.028(7) 0.038(9) 0.079(11) 0.021(8) 0.006(7) 0.003(6)
O2W 0.035(7) 0.040(9) 0.045(9) 0.015(7) 0.000(6) 0.011(6)
O3W 0.031(7) 0.026(7) 0.038(8) 0.001(6) -0.001(5) 0.008(5)
O4W 0.053(9) 0.051(10) 0.040(9) 0.010(7) -0.011(7) 0.000(7)
O5W 0.038(3) 0.039(3) 0.039(3) 0.0055(11) 0.0030(10) 0.0056(11)
O6W 0.027(7) 0.034(8) 0.037(8) 0.021(6) -0.005(5) -0.007(5)
O7W 0.052(4) 0.051(4) 0.052(4) 0.0072(11) 0.0024(10) 0.0078(12)
O8W 0.15(2) 0.064(16) 0.23(3) 0.063(18) 0.13(2) 0.018(15)
O9W 0.041(8) 0.037(9) 0.037(8) 0.002(7) 0.002(6) 0.007(6)

loop_
_atom_type_symbol
_atom_type_description
_atom_type_scat_dispersion_real
_atom_type_scat_dispersion_imag
_atom_type_scat_source
C C 0.0033 0.0016 'International Tables Vol C Tables 4.2.6.8 and 6.1.1.4'
H H 0.0000 0.0000 'International Tables Vol C Tables 4.2.6.8 and 6.1.1.4'
N N 0.0061 0.0033 'International Tables Vol C Tables 4.2.6.8 and 6.1.1.4'
O O 0.0106 0.0060 'International Tables Vol C Tables 4.2.6.8 and 6.1.1.4'
Eu Eu -0.1578 3.6682 'International Tables Vol C Tables 4.2.6.8 and 6.1.1.4'

loop_
_geom_angle_atom_site_label_1
_geom_angle_atom_site_label_2
_geom_angle_atom_site_label_3
_geom_angle
_geom_angle_site_symmetry_1
_geom_angle_site_symmetry_3
O20 Eu1 O14 94.7(5) . .
O20 Eu1 O12 78.1(4) . .
O14 Eu1 O12 79.4(5) . .
O20 Eu1 O8 92.7(4) . 2_756
O14 Eu1 O8 150.1(5) . 2_756
O12 Eu1 O8 73.9(4) . 2_756
O20 Eu1 O7W 148.6(4) . .
O14 Eu1 O7W 77.6(5) . .
O12 Eu1 O7W 70.5(5) . .
O8 Eu1 O7W 81.0(5) 2_756 .
O20 Eu1 O6W 79.0(4) . .
O14 Eu1 O6W 75.0(4) . .
O12 Eu1 O6W 143.9(4) . .
O8 Eu1 O6W 134.8(4) 2_756 .
O7W Eu1 O6W 126.5(5) . .
O20 Eu1 O9 77.7(4) . 2_756
O14 Eu1 O9 156.8(4) . 2_756
O12 Eu1 O9 119.4(4) . 2_756
O8 Eu1 O9 53.0(4) 2_756 2_756
O7W Eu1 O9 119.9(5) . 2_756
O6W Eu1 O9 82.0(4) . 2_756
O20 Eu1 O5W 140.9(4) . .
O14 Eu1 O5W 107.9(5) . .
O12 Eu1 O5W 136.2(4) . .
O8 Eu1 O5W 83.3(4) 2_756 .
O7W Eu1 O5W 69.3(5) . .
O6W Eu1 O5W 76.8(4) . .
O9 Eu1 O5W 69.0(4) 2_756 .
O20 Eu1 C30 87.5(5) . 2_756
O14 Eu1 C30 176.5(5) . 2_756
O12 Eu1 C30 98.5(4) . 2_756
O8 Eu1 C30 26.8(4) 2_756 2_756
O7W Eu1 C30 99.1(5) . 2_756
O6W Eu1 C30 108.1(5) . 2_756
O9 Eu1 C30 26.5(4) 2_756 2_756
O5W Eu1 C30 71.6(4) . 2_756
O2 Eu2 O11 82.8(5) 1_565 .
O2 Eu2 O18 76.1(5) 1_565 1_655
O11 Eu2 O18 130.7(4) . 1_655
O2 Eu2 O2W 136.1(5) 1_565 .
O11 Eu2 O2W 104.1(4) . .
O18 Eu2 O2W 122.1(4) 1_655 .
O2 Eu2 O4W 148.0(5) 1_565 .
O11 Eu2 O4W 71.6(5) . .
O18 Eu2 O4W 106.2(5) 1_655 .
O2W Eu2 O4W 70.7(5) . .
O2 Eu2 O1W 78.4(5) 1_565 .
O11 Eu2 O1W 144.5(5) . .
O18 Eu2 O1W 73.1(5) 1_655 .
O2W Eu2 O1W 71.4(5) . .
O4W Eu2 O1W 133.4(5) . .
O2 Eu2 O3W 73.0(5) 1_565 .
O11 Eu2 O3W 67.8(4) . .
O18 Eu2 O3W 141.1(4) 1_655 .
O2W Eu2 O3W 70.1(4) . .
O4W Eu2 O3W 112.6(5) . .
O1W Eu2 O3W 77.9(5) . .
O2 Eu2 O17 126.4(5) 1_565 1_655
O11 Eu2 O17 138.6(5) . 1_655
O18 Eu2 O17 51.7(4) 1_655 1_655
O2W Eu2 O17 76.0(4) . 1_655
O4W Eu2 O17 69.6(5) . 1_655
O1W Eu2 O17 75.8(4) . 1_655
O3W Eu2 O17 142.2(4) . 1_655
O2 Eu2 O10 77.2(4) 1_565 .
O11 Eu2 O10 61.6(4) . .
O18 Eu2 O10 70.3(4) 1_655 .
O2W Eu2 O10 144.5(4) . .
O4W Eu2 O10 73.9(4) . .
O1W Eu2 O10 139.8(4) . .
O3W Eu2 O10 123.5(4) . .
O17 Eu2 O10 93.9(4) 1_655 .
O2 Eu2 C48 101.6(5) 1_565 1_655
O11 Eu2 C48 141.0(5) . 1_655
O18 Eu2 C48 26.2(4) 1_655 1_655
O2W Eu2 C48 99.1(5) . 1_655
O4W Eu2 C48 87.4(5) . 1_655
O1W Eu2 C48 72.9(5) . 1_655
O3W Eu2 C48 150.9(5) . 1_655
O17 Eu2 C48 25.5(4) 1_655 1_655
O10 Eu2 C48 81.3(4) . 1_655
C2 C1 H1A 109.5 . .
C2 C1 H1B 109.5 . .
H1A C1 H1B 109.5 . .
C2 C1 H1C 109.5 . .
H1A C1 H1C 109.5 . .
H1B C1 H1C 109.5 . .
C1 C2 C3 107(2) . .
C1 C2 H2A 110.2 . .
C3 C2 H2A 110.2 . .
C1 C2 H2B 110.2 . .
C3 C2 H2B 110.2 . .
H2A C2 H2B 108.5 . .
C4 C3 C2 115(2) . .
C4 C3 H3A 108.5 . .
C2 C3 H3A 108.5 . .
C4 C3 H3B 108.5 . .
C2 C3 H3B 108.5 . .
H3A C3 H3B 107.5 . .
C3 C4 C5 122(2) . .
C3 C4 H4A 106.9 . .
C5 C4 H4A 106.9 . .
C3 C4 H4B 106.9 . .
C5 C4 H4B 106.9 . .
H4A C4 H4B 106.7 . .
C4 C5 C6 114(2) . .
C4 C5 H5A 108.7 . .
C6 C5 H5A 108.7 . .
C4 C5 H5B 108.7 . .
C6 C5 H5B 108.7 . .
H5A C5 H5B 107.6 . .
C7 C6 C5 111(2) . .
C7 C6 C59 111(2) . .
C5 C6 C59 112(2) . .
C7 C6 H6 107.8 . .
C5 C6 H6 107.8 . .
C59 C6 H6 107.8 . .
C12 C7 C8 117.2(18) . .
C12 C7 C6 122.8(18) . .
C8 C7 C6 119.9(19) . .
O1 C8 C7 117.0(16) . .
O1 C8 C9 123.6(14) . .
C7 C8 C9 119.4(16) . .
C10 C9 C8 116.8(15) . .
C10 C9 H9 121.6 . .
C8 C9 H9 121.6 . .
C11 C10 C9 126.2(17) . .
C11 C10 O3 115.5(18) . .
C9 C10 O3 117.5(16) . .
C10 C11 C12 115.4(16) . .
C10 C11 C22 123.2(16) . .
C12 C11 C22 121.3(14) . .
C7 C12 C11 124.6(16) . .
C7 C12 H12 117.7 . .
C11 C12 H12 117.7 . .
O1 C13 C14 115.4(14) . .
O1 C13 H13A 108.4 . .
C14 C13 H13A 108.4 . .
O1 C13 H13B 108.4 . .
C14 C13 H13B 108.4 . .
H13A C13 H13B 107.5 . .
O6 C14 O2 126.2(19) . .
O6 C14 C13 120.2(16) . .
O2 C14 C13 113.6(17) . .
O3 C15 C16 117.3(19) . .
O3 C15 H15A 108.0 . .
C16 C15 H15A 108.0 . .
O3 C15 H15B 108.0 . .
C16 C15 H15B 108.0 . .
H15A C15 H15B 107.2 . .
O4 C16 O5 123(3) . .
O4 C16 C15 122(3) . .
O5 C16 C15 115(2) . .
C18 C17 H17A 109.5 . .
C18 C17 H17B 109.5 . .
H17A C17 H17B 109.5 . .
C18 C17 H17C 109.5 . .
H17A C17 H17C 109.5 . .
H17B C17 H17C 109.5 . .
C19 C18 C17 101(4) . .
C19 C18 H18A 111.6 . .
C17 C18 H18A 111.6 . .
C19 C18 H18B 111.6 . .
C17 C18 H18B 111.6 . .
H18A C18 H18B 109.4 . .
C18 C19 C20 106(2) . .
C18 C19 H19A 110.6 . .
C20 C19 H19A 110.6 . .
C18 C19 H19B 110.6 . .
C20 C19 H19B 110.6 . .
H19A C19 H19B 108.7 . .
C21 C20 C19 114(2) . .
C21 C20 H20A 108.7 . .
C19 C20 H20A 108.7 . .
C21 C20 H20B 108.7 . .
C19 C20 H20B 108.7 . .
H20A C20 H20B 107.6 . .
C20 C21 C22 109.9(17) . .
C20 C21 H21A 109.7 . .
C22 C21 H21A 109.7 . .
C20 C21 H21B 109.7 . .
C22 C21 H21B 109.7 . .
H21A C21 H21B 108.2 . .
C11 C22 C23 111.6(14) . .
C11 C22 C21 110.7(15) . .
C23 C22 C21 112.7(14) . .
C11 C22 H22 107.2 . .
C23 C22 H22 107.2 . .
C21 C22 H22 107.2 . .
C28 C23 C24 114.3(14) . .
C28 C23 C22 127.7(15) . .
C24 C23 C22 117.8(13) . .
O7 C24 C25 123.8(14) . .
O7 C24 C23 115.8(13) . .
C25 C24 C23 120.3(14) . .
C26 C25 C24 119.8(15) . .
C26 C25 H25 120.1 . .
C24 C25 H25 120.1 . .
C25 C26 C27 122.9(16) . .
C25 C26 O10 115.3(14) . .
C27 C26 O10 121.4(15) . .
C28 C27 C26 117.5(15) . .
C28 C27 C38 123.0(15) . .
C26 C27 C38 119.3(15) . .
C27 C28 C23 125.2(15) . .
C27 C28 H28 117.4 . .
C23 C28 H28 117.4 . .
O7 C29 C30 116.1(14) . .
O7 C29 H29A 108.3 . .
C30 C29 H29A 108.3 . .
O7 C29 H29B 108.3 . .
C30 C29 H29B 108.3 . .
H29A C29 H29B 107.4 . .
O9 C30 O8 121.2(17) . .
O9 C30 C29 119.3(15) . .
O8 C30 C29 118.7(15) . .
O9 C30 Eu1 63.8(10) . 2_756
O8 C30 Eu1 58.5(9) . 2_756
C29 C30 Eu1 160.1(12) . 2_756
O10 C31 C32 107.9(14) . .
O10 C31 H31A 110.1 . .
C32 C31 H31A 110.1 . .
O10 C31 H31B 110.1 . .
C32 C31 H31B 110.1 . .
H31A C31 H31B 108.4 . .
O11 C32 O12 120.9(17) . .
O11 C32 C31 120.0(15) . .
O12 C32 C31 118.4(15) . .
C34 C33 H33A 109.5 . .
C34 C33 H33B 109.5 . .
H33A C33 H33B 109.5 . .
C34 C33 H33C 109.5 . .
H33A C33 H33C 109.5 . .
H33B C33 H33C 109.5 . .
C33 C34 C35 117(3) . .
C33 C34 H34A 108.1 . .
C35 C34 H34A 108.1 . .
C33 C34 H34B 108.1 . .
C35 C34 H34B 108.1 . .
H34A C34 H34B 107.3 . .
C36 C35 C34 118(3) . .
C36 C35 H35A 107.8 . .
C34 C35 H35A 107.8 . .
C36 C35 H35B 107.8 . .
C34 C35 H35B 107.8 . .
H35A C35 H35B 107.1 . .
C35 C36 C37 114(2) . .
C35 C36 H36A 108.9 . .
C37 C36 H36A 108.9 . .
C35 C36 H36B 108.9 . .
C37 C36 H36B 108.9 . .
H36A C36 H36B 107.7 . .
C36 C37 C38 115.2(16) . .
C36 C37 H37A 108.5 . .
C38 C37 H37A 108.5 . .
C36 C37 H37B 108.5 . .
C38 C37 H37B 108.5 . .
H37A C37 H37B 107.5 . .
C39 C38 C37 107.6(14) . .
C39 C38 C27 113.6(14) . .
C37 C38 C27 112.6(14) . .
C39 C38 H38 107.6 . .
C37 C38 H38 107.6 . .
C27 C38 H38 107.6 . .
C44 C39 C40 114.3(14) . .
C44 C39 C38 121.4(16) . .
C40 C39 C38 124.3(16) . .
C41 C40 O13 125.4(16) . .
C41 C40 C39 124.6(17) . .
O13 C40 C39 109.9(13) . .
C40 C41 C42 120.6(17) . .
C40 C41 H41 119.7 . .
C42 C41 H41 119.7 . .
C43 C42 O16 117.4(15) . .
C43 C42 C41 120.6(15) . .
O16 C42 C41 121.9(15) . .
C42 C43 C44 117.2(15) . .
C42 C43 C54 122.4(15) . .
C44 C43 C54 120.4(15) . .
C39 C44 C43 122.4(15) . .
C39 C44 H44 118.8 . .
C43 C44 H44 118.8 . .
O13 C45 C46 114.4(14) . .
O13 C45 H45A 108.7 . .
C46 C45 H45A 108.7 . .
O13 C45 H45B 108.7 . .
C46 C45 H45B 108.7 . .
H45A C45 H45B 107.6 . .
O15 C46 O14 127.2(19) . .
O15 C46 C45 114.0(16) . .
O14 C46 C45 118.7(16) . .
O16 C47 C48 116.0(14) . .
O16 C47 H47A 108.3 . .
C48 C47 H47A 108.3 . .
O16 C47 H47B 108.3 . .
C48 C47 H47B 108.3 . .
H47A C47 H47B 107.4 . .
O17 C48 O18 124.0(17) . .
O17 C48 C47 124.3(15) . .
O18 C48 C47 111.6(15) . .
O17 C48 Eu2 66.7(10) . 1_455
O18 C48 Eu2 57.3(9) . 1_455
C47 C48 Eu2 168.4(11) . 1_455
C50 C49 H49A 109.5 . .
C50 C49 H49B 109.5 . .
H49A C49 H49B 109.5 . .
C50 C49 H49C 109.5 . .
H49A C49 H49C 109.5 . .
H49B C49 H49C 109.5 . .
C51 C50 C49 113(3) . .
C51 C50 H50A 108.9 . .
C49 C50 H50A 108.9 . .
C51 C50 H50B 108.9 . .
C49 C50 H50B 108.9 . .
H50A C50 H50B 107.7 . .
C50 C51 C52 113(2) . .
C50 C51 H51A 109.0 . .
C52 C51 H51A 109.0 . .
C50 C51 H51B 109.0 . .
C52 C51 H51B 109.0 . .
H51A C51 H51B 107.8 . .
C53 C52 C51 114(2) . .
C53 C52 H52A 108.7 . .
C51 C52 H52A 108.7 . .
C53 C52 H52B 108.7 . .
C51 C52 H52B 108.7 . .
H52A C52 H52B 107.6 . .
C52 C53 C54 112.3(17) . .
C52 C53 H53A 109.2 . .
C54 C53 H53A 109.2 . .
C52 C53 H53B 109.2 . .
C54 C53 H53B 109.2 . .
H53A C53 H53B 107.9 . .
C55 C54 C43 113.7(13) . .
C55 C54 C53 113.6(14) . .
C43 C54 C53 110.4(14) . .
C55 C54 H54 106.2 . .
C43 C54 H54 106.2 . .
C53 C54 H54 106.2 . .
C56 C55 C60 116.3(15) . .
C56 C55 C54 120.7(14) . .
C60 C55 C54 123.0(15) . .
O19 C56 C57 118.2(16) . .
O19 C56 C55 119.3(14) . .
C57 C56 C55 122.3(16) . .
C56 C57 C58 119.4(16) . .
C56 C57 H57 120.3 . .
C58 C57 H57 120.3 . .
C59 C58 O22 118.6(17) . .
C59 C58 C57 120.8(18) . .
O22 C58 C57 120.5(15) . .
C58 C59 C60 119(2) . .
C58 C59 C6 117(2) . .
C60 C59 C6 124(2) . .
C59 C60 C55 121.9(18) . .
C59 C60 H60 119.0 . .
C55 C60 H60 119.0 . .
O19 C61 C62 115.7(17) . .
O19 C61 H61A 108.4 . .
C62 C61 H61A 108.4 . .
O19 C61 H61B 108.4 . .
C62 C61 H61B 108.4 . .
H61A C61 H61B 107.4 . .
O21 C62 O20 125.8(17) . .
O21 C62 C61 120.5(17) . .
O20 C62 C61 113.6(15) . .
O22 C63 C64 116.6(17) . .
O22 C63 H63A 108.2 . .
C64 C63 H63A 108.2 . .
O22 C63 H63B 108.2 . .
C64 C63 H63B 108.2 . .
H63A C63 H63B 107.3 . .
O23 C64 O24 122.6(18) . .
O23 C64 C63 120.5(17) . .
O24 C64 C63 116.3(17) . .
N1 C65 H65A 109.5 . .
N1 C65 H65B 109.5 . .
H65A C65 H65B 109.5 . .
N1 C65 H65C 109.5 . .
H65A C65 H65C 109.5 . .
H65B C65 H65C 109.5 . .
N1 C66 H66A 109.5 . .
N1 C66 H66B 109.5 . .
H66A C66 H66B 109.5 . .
N1 C66 H66C 109.5 . .
H66A C66 H66C 109.5 . .
H66B C66 H66C 109.5 . .
C65 N1 C66 104.7(18) . .
C8 O1 C13 118.6(13) . .
C14 O2 Eu2 143.8(14) . 1_545
C15 O3 C10 120.1(15) . .
C24 O7 C29 118.0(13) . .
C30 O8 Eu1 94.7(10) . 2_756
C30 O9 Eu1 89.7(11) . 2_756
C26 O10 C31 114.0(12) . .
C26 O10 Eu2 123.8(8) . .
C31 O10 Eu2 120.3(10) . .
C32 O11 Eu2 128.6(12) . .
C32 O12 Eu1 140.8(11) . .
C40 O13 C45 114.3(12) . .
C46 O14 Eu1 138.8(13) . .
C42 O16 C47 119.1(13) . .
C48 O17 Eu2 87.7(11) . 1_455
C48 O18 Eu2 96.5(11) . 1_455
C56 O19 C61 115.6(13) . .
C62 O20 Eu1 133.6(11) . .
C58 O22 C63 114.4(14) . .
C64 O23 H23 109.5 . .

loop_
_geom_bond_atom_site_label_1
_geom_bond_atom_site_label_2
_geom_bond_distance
_geom_bond_site_symmetry_2
Eu1 O20 2.316(12) .
Eu1 O14 2.320(15) .
Eu1 O12 2.361(10) .
Eu1 O8 2.380(13) 2_756
Eu1 O7W 2.412(16) .
Eu1 O6W 2.429(11) .
Eu1 O9 2.497(12) 2_756
Eu1 O5W 2.506(13) .
Eu1 C30 2.782(19) 2_756
Eu2 O2 2.311(14) 1_565
Eu2 O11 2.398(12) .
Eu2 O18 2.406(12) 1_655
Eu2 O2W 2.460(13) .
Eu2 O4W 2.466(15) .
Eu2 O1W 2.471(14) .
Eu2 O3W 2.491(12) .
Eu2 O17 2.611(14) 1_655
Eu2 O10 2.606(11) .
Eu2 C48 2.840(18) 1_655
C1 C2 1.5001(10) .
C1 H1A 0.9600 .
C1 H1B 0.9600 .
C1 H1C 0.9600 .
C2 C3 1.5001(10) .
C2 H2A 0.9700 .
C2 H2B 0.9700 .
C3 C4 1.43(3) .
C3 H3A 0.9700 .
C3 H3B 0.9700 .
C4 C5 1.50(3) .
C4 H4A 0.9700 .
C4 H4B 0.9700 .
C5 C6 1.52(3) .
C5 H5A 0.9700 .
C5 H5B 0.9700 .
C6 C7 1.51(3) .
C6 C59 1.53(3) .
C6 H6 0.9800 .
C7 C12 1.37(2) .
C7 C8 1.39(2) .
C8 O1 1.345(19) .
C8 C9 1.43(2) .
C9 C10 1.37(3) .
C9 H9 0.9300 .
C10 C11 1.32(2) .
C10 O3 1.43(2) .
C11 C12 1.39(2) .
C11 C22 1.50(2) .
C12 H12 0.9300 .
C13 O1 1.45(2) .
C13 C14 1.50(3) .
C13 H13A 0.9700 .
C13 H13B 0.9700 .
C14 O6 1.22(2) .
C14 O2 1.22(2) .
C15 O3 1.41(2) .
C15 C16 1.45(3) .
C15 H15A 0.9700 .
C15 H15B 0.9700 .
C16 O4 1.19(3) .
C16 O5 1.30(3) .
C17 C18 1.61(6) .
C17 H17A 0.9600 .
C17 H17B 0.9600 .
C17 H17C 0.9600 .
C18 C19 1.48(5) .
C18 H18A 0.9700 .
C18 H18B 0.9700 .
C19 C20 1.65(4) .
C19 H19A 0.9700 .
C19 H19B 0.9700 .
C20 C21 1.51(3) .
C20 H20A 0.9700 .
C20 H20B 0.9700 .
C21 C22 1.52(2) .
C21 H21A 0.9700 .
C21 H21B 0.9700 .
C22 C23 1.51(2) .
C22 H22 0.9800 .
C23 C28 1.39(2) .
C23 C24 1.44(2) .
C24 O7 1.358(18) .
C24 C25 1.37(2) .
C25 C26 1.35(2) .
C25 H25 0.9300 .
C26 C27 1.35(2) .
C26 O10 1.43(2) .
C27 C28 1.34(2) .
C27 C38 1.55(2) .
C28 H28 0.9300 .
C29 O7 1.408(19) .
C29 C30 1.51(3) .
C29 H29A 0.9700 .
C29 H29B 0.9700 .
C30 O9 1.241(19) .
C30 O8 1.26(2) .
C30 Eu1 2.782(19) 2_756
C31 O10 1.428(19) .
C31 C32 1.47(3) .
C31 H31A 0.9700 .
C31 H31B 0.9700 .
C32 O11 1.25(2) .
C32 O12 1.28(2) .
C33 C34 1.49(5) .
C33 H33A 0.9600 .
C33 H33B 0.9600 .
C33 H33C 0.9600 .
C34 C35 1.50(4) .
C34 H34A 0.9700 .
C34 H34B 0.9700 .
C35 C36 1.49(4) .
C35 H35A 0.9700 .
C35 H35B 0.9700 .
C36 C37 1.50(3) .
C36 H36A 0.9700 .
C36 H36B 0.9700 .
C37 C38 1.53(2) .
C37 H37A 0.9700 .
C37 H37B 0.9700 .
C38 C39 1.53(2) .
C38 H38 0.9800 .
C39 C44 1.38(2) .
C39 C40 1.43(2) .
C40 C41 1.23(2) .
C40 O13 1.420(19) .
C41 C42 1.41(2) .
C41 H41 0.9300 .
C42 C43 1.35(2) .
C42 O16 1.378(18) .
C43 C44 1.41(2) .
C43 C54 1.53(2) .
C44 H44 0.9300 .
C45 O13 1.43(2) .
C45 C46 1.53(2) .
C45 H45A 0.9700 .
C45 H45B 0.9700 .
C46 O15 1.23(2) .
C46 O14 1.24(2) .
C47 O16 1.392(18) .
C47 C48 1.56(2) .
C47 H47A 0.9700 .
C47 H47B 0.9700 .
C48 O17 1.23(2) .
C48 O18 1.26(2) .
C48 Eu2 2.840(18) 1_455
C49 C50 1.52(5) .
C49 H49A 0.9600 .
C49 H49B 0.9600 .
C49 H49C 0.9600 .
C50 C51 1.49(4) .
C50 H50A 0.9700 .
C50 H50B 0.9700 .
C51 C52 1.56(3) .
C51 H51A 0.9700 .
C51 H51B 0.9700 .
C52 C53 1.48(3) .
C52 H52A 0.9700 .
C52 H52B 0.9700 .
C53 C54 1.54(3) .
C53 H53A 0.9700 .
C53 H53B 0.9700 .
C54 C55 1.52(2) .
C54 H54 0.9800 .
C55 C56 1.39(2) .
C55 C60 1.42(2) .
C56 O19 1.36(2) .
C56 C57 1.37(2) .
C57 C58 1.40(2) .
C57 H57 0.9300 .
C58 C59 1.38(3) .
C58 O22 1.39(2) .
C59 C60 1.39(3) .
C60 H60 0.9300 .
C61 O19 1.40(2) .
C61 C62 1.51(2) .
C61 H61A 0.9700 .
C61 H61B 0.9700 .
C62 O21 1.21(2) .
C62 O20 1.252(19) .
C63 O22 1.42(2) .
C63 C64 1.49(3) .
C63 H63A 0.9700 .
C63 H63B 0.9700 .
C64 O23 1.24(2) .
C64 O24 1.28(2) .
C65 N1 1.46(3) .
C65 H65A 0.9600 .
C65 H65B 0.9600 .
C65 H65C 0.9600 .
C66 N1 1.52(3) .
C66 H66A 0.9600 .
C66 H66B 0.9600 .
C66 H66C 0.9600 .
O2 Eu2 2.311(14) 1_545
O8 Eu1 2.380(13) 2_756
O9 Eu1 2.497(12) 2_756
O17 Eu2 2.611(14) 1_455
O18 Eu2 2.406(12) 1_455
O23 H23 0.8200 .

loop_
_geom_torsion_atom_site_label_1
_geom_torsion_atom_site_label_2
_geom_torsion_atom_site_label_3
_geom_torsion_atom_site_label_4
_geom_torsion
_geom_torsion_site_symmetry_1
_geom_torsion_site_symmetry_4
C1 C2 C3 C4 -26(4) . .
C2 C3 C4 C5 173(3) . .
C3 C4 C5 C6 173(3) . .
C4 C5 C6 C7 169(2) . .
C4 C5 C6 C59 -67(3) . .
C5 C6 C7 C12 83(3) . .
C59 C6 C7 C12 -42(3) . .
C5 C6 C7 C8 -94(3) . .
C59 C6 C7 C8 141(2) . .
C12 C7 C8 O1 -178.9(16) . .
C6 C7 C8 O1 -2(3) . .
C12 C7 C8 C9 2(3) . .
C6 C7 C8 C9 178.1(19) . .
O1 C8 C9 C10 -179.4(17) . .
C7 C8 C9 C10 0(3) . .
C8 C9 C10 C11 -5(3) . .
C8 C9 C10 O3 -174.0(16) . .
C9 C10 C11 C12 7(3) . .
O3 C10 C11 C12 176.4(15) . .
C9 C10 C11 C22 -169.4(18) . .
O3 C10 C11 C22 0(3) . .
C8 C7 C12 C11 1(3) . .
C6 C7 C12 C11 -175.7(19) . .
C10 C11 C12 C7 -5(3) . .
C22 C11 C12 C7 171.6(17) . .
O1 C13 C14 O6 1(2) . .
O1 C13 C14 O2 -178.9(15) . .
O3 C15 C16 O4 161(2) . .
O3 C15 C16 O5 -22(3) . .
C17 C18 C19 C20 -161(3) . .
C18 C19 C20 C21 -74(4) . .
C19 C20 C21 C22 172(2) . .
C10 C11 C22 C23 -122.3(19) . .
C12 C11 C22 C23 62(2) . .
C10 C11 C22 C21 111(2) . .
C12 C11 C22 C21 -65(2) . .
C20 C21 C22 C11 -63(2) . .
C20 C21 C22 C23 171.4(18) . .
C11 C22 C23 C28 -114.0(18) . .
C21 C22 C23 C28 11(2) . .
C11 C22 C23 C24 71.9(18) . .
C21 C22 C23 C24 -162.8(15) . .
C28 C23 C24 O7 -179.0(14) . .
C22 C23 C24 O7 -4(2) . .
C28 C23 C24 C25 -1(2) . .
C22 C23 C24 C25 173.4(14) . .
O7 C24 C25 C26 177.4(15) . .
C23 C24 C25 C26 0(2) . .
C24 C25 C26 C27 2(3) . .
C24 C25 C26 O10 -171.5(14) . .
C25 C26 C27 C28 -2(3) . .
O10 C26 C27 C28 171.1(14) . .
C25 C26 C27 C38 -177.2(15) . .
O10 C26 C27 C38 -4(2) . .
C26 C27 C28 C23 0(3) . .
C38 C27 C28 C23 175.3(15) . .
C24 C23 C28 C27 2(2) . .
C22 C23 C28 C27 -172.7(16) . .
O7 C29 C30 O9 -168.6(14) . .
O7 C29 C30 O8 21(2) . .
O7 C29 C30 Eu1 98(3) . 2_756
O10 C31 C32 O11 14(2) . .
O10 C31 C32 O12 -175.3(14) . .
C33 C34 C35 C36 180(4) . .
C34 C35 C36 C37 -167(3) . .
C35 C36 C37 C38 173(2) . .
C36 C37 C38 C39 175.1(17) . .
C36 C37 C38 C27 -59(2) . .
C28 C27 C38 C39 86(2) . .
C26 C27 C38 C39 -98.9(19) . .
C28 C27 C38 C37 -37(2) . .
C26 C27 C38 C37 138.4(16) . .
C37 C38 C39 C44 83(2) . .
C27 C38 C39 C44 -42(2) . .
C37 C38 C39 C40 -94(2) . .
C27 C38 C39 C40 140.2(17) . .
C44 C39 C40 C41 -5(3) . .
C38 C39 C40 C41 172.7(18) . .
C44 C39 C40 O13 178.7(15) . .
C38 C39 C40 O13 -3(2) . .
O13 C40 C41 C42 -179.1(16) . .
C39 C40 C41 C42 5(3) . .
C40 C41 C42 C43 0(3) . .
C40 C41 C42 O16 177.2(17) . .
O16 C42 C43 C44 177.7(15) . .
C41 C42 C43 C44 -5(3) . .
O16 C42 C43 C54 1(3) . .
C41 C42 C43 C54 178.1(16) . .
C40 C39 C44 C43 0(3) . .
C38 C39 C44 C43 -178.1(16) . .
C42 C43 C44 C39 5(3) . .
C54 C43 C44 C39 -178.0(16) . .
O13 C45 C46 O15 -167.0(15) . .
O13 C45 C46 O14 15(2) . .
O16 C47 C48 O17 11(2) . .
O16 C47 C48 O18 -166.3(14) . .
O16 C47 C48 Eu2 -150(5) . 1_455
C49 C50 C51 C52 178(3) . .
C50 C51 C52 C53 -177(2) . .
C51 C52 C53 C54 178.5(19) . .
C42 C43 C54 C55 -130.8(17) . .
C44 C43 C54 C55 52(2) . .
C42 C43 C54 C53 100.2(19) . .
C44 C43 C54 C53 -76.8(19) . .
C52 C53 C54 C55 169.0(16) . .
C52 C53 C54 C43 -62(2) . .
C43 C54 C55 C56 62.9(19) . .
C53 C54 C55 C56 -169.7(14) . .
C43 C54 C55 C60 -117.3(16) . .
C53 C54 C55 C60 10(2) . .
C60 C55 C56 O19 176.0(13) . .
C54 C55 C56 O19 -4(2) . .
C60 C55 C56 C57 -9(2) . .
C54 C55 C56 C57 170.9(15) . .
O19 C56 C57 C58 179.5(14) . .
C55 C56 C57 C58 4(2) . .
C56 C57 C58 C59 2(3) . .
C56 C57 C58 O22 179.5(15) . .
O22 C58 C59 C60 179.5(18) . .
C57 C58 C59 C60 -3(3) . .
O22 C58 C59 C6 -4(3) . .
C57 C58 C59 C6 173.8(19) . .
C7 C6 C59 C58 -85(3) . .
C5 C6 C59 C58 151(2) . .
C7 C6 C59 C60 92(3) . .
C5 C6 C59 C60 -32(4) . .
C58 C59 C60 C55 -2(3) . .
C6 C59 C60 C55 -179(2) . .
C56 C55 C60 C59 8(2) . .
C54 C55 C60 C59 -171.9(17) . .
O19 C61 C62 O21 14(2) . .
O19 C61 C62 O20 -169.1(14) . .
O22 C63 C64 O23 151.8(19) . .
O22 C63 C64 O24 -37(3) . .
C7 C8 O1 C13 170.1(15) . .
C9 C8 O1 C13 -10(2) . .
C14 C13 O1 C8 84.6(19) . .
O6 C14 O2 Eu2 6(4) . 1_545
C13 C14 O2 Eu2 -174.0(15) . 1_545
C16 C15 O3 C10 -73(2) . .
C11 C10 O3 C15 -167.5(18) . .
C9 C10 O3 C15 3(3) . .
C25 C24 O7 C29 -34(2) . .
C23 C24 O7 C29 143.8(15) . .
C30 C29 O7 C24 88.7(18) . .
O9 C30 O8 Eu1 -12.8(17) . 2_756
C29 C30 O8 Eu1 157.2(13) . 2_756
O8 C30 O9 Eu1 12.2(16) . 2_756
C29 C30 O9 Eu1 -157.8(14) . 2_756
C25 C26 O10 C31 -103.0(17) . .
C27 C26 O10 C31 83.8(19) . .
C25 C26 O10 Eu2 61.2(17) . .
C27 C26 O10 Eu2 -112.0(14) . .
C32 C31 O10 C26 155.0(14) . .
C32 C31 O10 Eu2 -9.9(18) . .
O2 Eu2 O10 C26 111.9(12) 1_565 .
O11 Eu2 O10 C26 -159.4(13) . .
O18 Eu2 O10 C26 32.3(11) 1_655 .
O2W Eu2 O10 C26 -85.8(13) . .
O4W Eu2 O10 C26 -82.0(12) . .
O1W Eu2 O10 C26 58.0(13) . .
O3W Eu2 O10 C26 171.2(11) . .
O17 Eu2 O10 C26 -14.6(12) 1_655 .
C48 Eu2 O10 C26 7.8(12) 1_655 .
O2 Eu2 O10 C31 -84.8(12) 1_565 .
O11 Eu2 O10 C31 3.9(11) . .
O18 Eu2 O10 C31 -164.4(12) 1_655 .
O2W Eu2 O10 C31 77.5(13) . .
O4W Eu2 O10 C31 81.3(12) . .
O1W Eu2 O10 C31 -138.7(12) . .
O3W Eu2 O10 C31 -25.5(13) . .
O17 Eu2 O10 C31 148.7(12) 1_655 .
C48 Eu2 O10 C31 171.0(12) 1_655 .
O12 C32 O11 Eu2 176.6(11) . .
C31 C32 O11 Eu2 -13(2) . .
O2 Eu2 O11 C32 84.2(16) 1_565 .
O18 Eu2 O11 C32 19.5(18) 1_655 .
O2W Eu2 O11 C32 -140.0(15) . .
O4W Eu2 O11 C32 -76.3(16) . .
O1W Eu2 O11 C32 142.4(14) . .
O3W Eu2 O11 C32 158.8(17) . .
O17 Eu2 O11 C32 -55.3(18) 1_655 .
O10 Eu2 O11 C32 4.9(14) . .
C48 Eu2 O11 C32 -15(2) 1_655 .
O11 C32 O12 Eu1 151.7(14) . .
C31 C32 O12 Eu1 -19(3) . .
O20 Eu1 O12 C32 58.3(18) . .
O14 Eu1 O12 C32 -38.9(18) . .
O8 Eu1 O12 C32 154.6(19) 2_756 .
O7W Eu1 O12 C32 -119.4(19) . .
O6W Eu1 O12 C32 6(2) . .
O9 Eu1 O12 C32 126.6(18) 2_756 .
O5W Eu1 O12 C32 -143.8(17) . .
C30 Eu1 O12 C32 143.9(18) 2_756 .
C41 C40 O13 C45 9(2) . .
C39 C40 O13 C45 -174.8(14) . .
C46 C45 O13 C40 63.1(18) . .
O15 C46 O14 Eu1 -13(3) . .
C45 C46 O14 Eu1 164.5(12) . .
O20 Eu1 O14 C46 161.1(18) . .
O12 Eu1 O14 C46 -122.0(19) . .
O8 Eu1 O14 C46 -95(2) 2_756 .
O7W Eu1 O14 C46 -49.8(18) . .
O6W Eu1 O14 C46 83.8(18) . .
O9 Eu1 O14 C46 92(2) 2_756 .
O5W Eu1 O14 C46 13.3(19) . .
C30 Eu1 O14 C46 -69(9) 2_756 .
C43 C42 O16 C47 -150.4(16) . .
C41 C42 O16 C47 32(2) . .
C48 C47 O16 C42 -91.4(18) . .
O18 C48 O17 Eu2 1.1(19) . 1_455
C47 C48 O17 Eu2 -176.0(16) . 1_455
O17 C48 O18 Eu2 -1(2) . 1_455
C47 C48 O18 Eu2 176.3(11) . 1_455
C57 C56 O19 C61 87.1(19) . .
C55 C56 O19 C61 -97.6(18) . .
C62 C61 O19 C56 -102.5(18) . .
O21 C62 O20 Eu1 -104(2) . .
C61 C62 O20 Eu1 79.6(18) . .
O14 Eu1 O20 C62 -85.0(15) . .
O12 Eu1 O20 C62 -163.1(16) . .
O8 Eu1 O20 C62 124.0(15) 2_756 .
O7W Eu1 O20 C62 -158.9(14) . .
O6W Eu1 O20 C62 -11.2(15) . .
O9 Eu1 O20 C62 72.9(15) 2_756 .
O5W Eu1 O20 C62 41.3(18) . .
C30 Eu1 O20 C62 97.7(15) 2_756 .
C59 C58 O22 C63 -131.5(19) . .
C57 C58 O22 C63 51(2) . .
C64 C63 O22 C58 -96(2) . .
